data_4082218
loop_
_publ_author_name
'Liu, Yu'
'Ganguly, Rakesh'
'Huynh, Han Vinh'
'Leong, Weng Kee'

_publ_section_title
;
 Palladium--Osmium Heterometallic Clusters Containing N-Heterocyclic
 Carbene Ligands
;
_journal_issue 24
_journal_name_full Organometallics
_journal_page_first 7559
_journal_paper_doi 10.1021/om401031h
_journal_volume 32
_journal_year 2013
_chemical_formula_sum 'C93 H114 N6 O12 Os3 Pd3'
_chemical_formula_weight 2397.70
_chemical_name_systematic
; 
 ? 
;
_space_group_IT_number 14
_symmetry_cell_setting monoclinic
_symmetry_space_group_name_Hall '-P 2ybc'
_symmetry_space_group_name_H-M 'P 1 21/c 1'
_atom_sites_solution_hydrogens geom
_atom_sites_solution_primary direct
_atom_sites_solution_secondary difmap
_audit_creation_method SHELXL-97
_cell_angle_alpha 90.00
_cell_angle_beta 92.759(2)
_cell_angle_gamma 90.00
_cell_formula_units_Z 4
_cell_length_a 16.5278(19)
_cell_length_b 12.1286(15)
_cell_length_c 46.099(5)
_cell_measurement_reflns_used 9782
_cell_measurement_temperature 103(2)
_cell_measurement_theta_max 31.76
_cell_measurement_theta_min 2.78
_cell_volume 9230.3(19)
_computing_cell_refinement 'Bruker SAINT'
_computing_data_collection 'Bruker APEX2'
_computing_data_reduction 'Bruker SAINT'
_computing_molecular_graphics 'Bruker SHELXTL'
_computing_publication_material 'Bruker SHELXTL'
_computing_structure_refinement 'SHELXL-97 (Sheldrick, 1997)'
_computing_structure_solution 'SHELXS-97 (Sheldrick, 1990)'
_diffrn_ambient_temperature 103(2)
_diffrn_measured_fraction_theta_full 0.998
_diffrn_measured_fraction_theta_max 0.998
_diffrn_measurement_device_type 'Bruker APEX-II CCD'
_diffrn_measurement_method '\f and \w scans'
_diffrn_radiation_monochromator graphite
_diffrn_radiation_source 'fine-focus sealed tube'
_diffrn_radiation_type MoK\a
_diffrn_radiation_wavelength 0.71073
_diffrn_reflns_av_R_equivalents 0.0669
_diffrn_reflns_av_sigmaI/netI 0.0423
_diffrn_reflns_limit_h_max 20
_diffrn_reflns_limit_h_min -20
_diffrn_reflns_limit_k_max 15
_diffrn_reflns_limit_k_min 0
_diffrn_reflns_limit_l_max 57
_diffrn_reflns_limit_l_min 0
_diffrn_reflns_number 130387
_diffrn_reflns_theta_full 26.37
_diffrn_reflns_theta_max 26.37
_diffrn_reflns_theta_min 3.00
_exptl_absorpt_coefficient_mu 4.746
_exptl_absorpt_correction_T_max 0.3954
_exptl_absorpt_correction_T_min 0.2952
_exptl_absorpt_correction_type multi-scan
_exptl_absorpt_process_details SADABS
_exptl_crystal_colour purple
_exptl_crystal_density_diffrn 1.725
_exptl_crystal_density_method 'not measured'
_exptl_crystal_description block
_exptl_crystal_F_000 4704
_exptl_crystal_size_max 0.34
_exptl_crystal_size_mid 0.28
_exptl_crystal_size_min 0.24
_refine_diff_density_max 2.705
_refine_diff_density_min -4.097
_refine_diff_density_rms 0.252
_refine_ls_extinction_method none
_refine_ls_goodness_of_fit_ref 1.264
_refine_ls_hydrogen_treatment constr
_refine_ls_matrix_type full
_refine_ls_number_parameters 1078
_refine_ls_number_reflns 18831
_refine_ls_number_restraints 666
_refine_ls_restrained_S_all 1.260
_refine_ls_R_factor_all 0.0911
_refine_ls_R_factor_gt 0.0676
_refine_ls_shift/su_max 0.001
_refine_ls_shift/su_mean 0.000
_refine_ls_structure_factor_coef Fsqd
_refine_ls_weighting_details 'calc w=1/[\s^2^(Fo^2^)+(0.0000P)^2^+283.8029P] where P=(Fo^2^+2Fc^2^)/3'
_refine_ls_weighting_scheme calc
_refine_ls_wR_factor_gt 0.1374
_refine_ls_wR_factor_ref 0.1507
_reflns_number_gt 15315
_reflns_number_total 18831
_reflns_threshold_expression >2sigma(I)
_cod_data_source_file om401031h_si_001.cif
_cod_data_source_block lwk120s
_cod_depositor_comments
;
The following automatic conversions were performed:

'_symmetry_cell_setting' value 'Monoclinic' changed to 'monoclinic'
according to /home/saulius/struct/CIF-dictionaries/cif_core.dic
dictionary named 'cif_core.dic' version 2.4.2 from 2011-04-26.

Automatic conversion script
Id: cif_fix_values 1891 2012-01-12 08:04:46Z andrius 
;
_cod_original_sg_symbol_H-M P2(1)/c
_cod_database_code 4082218

loop_
_symmetry_equiv_pos_as_xyz
'x, y, z'
'-x, y+1/2, -z+1/2'
'-x, -y, -z'
'x, -y-1/2, z-1/2'

loop_
_atom_site_label
_atom_site_type_symbol
_atom_site_fract_x
_atom_site_fract_y
_atom_site_fract_z
_atom_site_U_iso_or_equiv
_atom_site_adp_type
_atom_site_occupancy
_atom_site_symmetry_multiplicity
_atom_site_calc_flag
_atom_site_refinement_flags
Os1 Os 0.29176(3) 0.12109(4) 0.394469(9) 0.02045(11) Uani 1 1 d .
Os2 Os 0.17382(3) 0.12610(4) 0.344055(8) 0.01679(10) Uani 1 1 d .
Os3 Os 0.11878(3) 0.16436(4) 0.403418(9) 0.01986(11) Uani 1 1 d .
Pd1 Pd 0.33380(5) 0.07437(7) 0.339423(16) 0.01681(18) Uani 1 1 d .
Pd2 Pd 0.02821(5) 0.23296(7) 0.354450(17) 0.01809(18) Uani 1 1 d .
Pd3 Pd 0.23529(6) 0.18275(9) 0.446940(17) 0.0252(2) Uani 1 1 d .
C1 C 0.3594(8) 0.1093(12) 0.4296(3) 0.036(3) Uani 1 1 d U
C2 C 0.3061(8) 0.2786(12) 0.3912(3) 0.028(3) Uani 1 1 d U
C3 C 0.2745(7) -0.0375(11) 0.3956(3) 0.026(3) Uani 1 1 d U
C4 C 0.4009(7) 0.0949(10) 0.3751(2) 0.023(2) Uani 1 1 d U
C5 C 0.2158(7) 0.0921(10) 0.3074(2) 0.023(2) Uani 1 1 d U
C6 C 0.1467(7) -0.0269(11) 0.3502(3) 0.025(3) Uani 1 1 d U
C7 C 0.2020(7) 0.2807(11) 0.3389(2) 0.025(3) Uani 1 1 d U
C8 C 0.0628(7) 0.1412(10) 0.3221(2) 0.021(2) Uani 1 1 d U
C9 C 0.0016(9) 0.1754(13) 0.4054(3) 0.038(3) Uani 1 1 d U
C10 C 0.1077(8) 0.0086(12) 0.4099(3) 0.030(3) Uani 1 1 d U
C11 C 0.1361(8) 0.3214(12) 0.3982(3) 0.032(3) Uani 1 1 d U
C12 C 0.1202(8) 0.1834(13) 0.4489(3) 0.037(3) Uani 1 1 d U
C13 C 0.4252(7) 0.0265(10) 0.3133(2) 0.019(2) Uani 1 1 d U
C14 C 0.5332(8) -0.0752(12) 0.2959(3) 0.034(3) Uani 1 1 d U
H14A H 0.5193 -0.1290 0.2803 0.040 Uiso 1 1 calc R
H14B H 0.5853 -0.0967 0.3058 0.040 Uiso 1 1 calc R
C15 C 0.5368(11) 0.0390(15) 0.2842(4) 0.058(5) Uani 1 1 d U
H15A H 0.5847 0.0789 0.2925 0.069 Uiso 1 1 calc R
H15B H 0.5387 0.0386 0.2628 0.069 Uiso 1 1 calc R
C16 C 0.4377(7) -0.1670(10) 0.3294(2) 0.024(2) Uani 1 1 d U
C17 C 0.4769(8) -0.2065(11) 0.3547(3) 0.030(3) Uani 1 1 d U
C18 C 0.5489(10) -0.1509(14) 0.3703(3) 0.045(4) Uani 1 1 d U
H18 H 0.5546 -0.0760 0.3616 0.054 Uiso 1 1 calc R
C19 C 0.5358(13) -0.1353(18) 0.4028(4) 0.070(5) Uani 1 1 d U
H19A H 0.4851 -0.0953 0.4052 0.104 Uiso 1 1 calc R
H19B H 0.5811 -0.0931 0.4118 0.104 Uiso 1 1 calc R
H19C H 0.5330 -0.2076 0.4122 0.104 Uiso 1 1 calc R
C20 C 0.6273(12) -0.2153(18) 0.3649(5) 0.071(5) Uani 1 1 d U
H20A H 0.6237 -0.2893 0.3733 0.106 Uiso 1 1 calc R
H20B H 0.6738 -0.1763 0.3741 0.106 Uiso 1 1 calc R
H20C H 0.6341 -0.2212 0.3440 0.106 Uiso 1 1 calc R
C21 C 0.4487(9) -0.3070(12) 0.3659(3) 0.038(3) Uani 1 1 d U
H21 H 0.4741 -0.3369 0.3830 0.045 Uiso 1 1 calc R
C22 C 0.3841(10) -0.3631(14) 0.3520(3) 0.045(4) Uani 1 1 d U
H22 H 0.3653 -0.4299 0.3601 0.054 Uiso 1 1 calc R
C23 C 0.3477(8) -0.3228(12) 0.3270(3) 0.032(3) Uani 1 1 d U
H23 H 0.3043 -0.3624 0.3176 0.039 Uiso 1 1 calc R
C24 C 0.3741(7) -0.2230(11) 0.3151(3) 0.025(3) Uani 1 1 d U
C25 C 0.3340(8) -0.1814(11) 0.2870(3) 0.030(3) Uani 1 1 d U
H25 H 0.3525 -0.1039 0.2841 0.036 Uiso 1 1 calc R
C26 C 0.2433(9) -0.1799(14) 0.2880(4) 0.048(4) Uani 1 1 d U
H26A H 0.2237 -0.2544 0.2920 0.072 Uiso 1 1 calc R
H26B H 0.2196 -0.1547 0.2692 0.072 Uiso 1 1 calc R
H26C H 0.2273 -0.1297 0.3034 0.072 Uiso 1 1 calc R
C27 C 0.3568(10) -0.2475(15) 0.2612(3) 0.050(4) Uani 1 1 d U
H27A H 0.4153 -0.2419 0.2590 0.076 Uiso 1 1 calc R
H27B H 0.3280 -0.2188 0.2437 0.076 Uiso 1 1 calc R
H27C H 0.3420 -0.3249 0.2640 0.076 Uiso 1 1 calc R
C28 C 0.4322(7) 0.1958(11) 0.2848(3) 0.028(3) Uani 1 1 d U
C29 C 0.4507(8) 0.2835(12) 0.3030(3) 0.037(3) Uani 1 1 d U
C30 C 0.5120(9) 0.2766(13) 0.3290(3) 0.040(3) Uani 1 1 d U
H30 H 0.5099 0.1994 0.3365 0.047 Uiso 1 1 calc R
C31 C 0.4960(11) 0.3521(15) 0.3541(4) 0.057(4) Uani 1 1 d U
H31A H 0.5318 0.3321 0.3709 0.086 Uiso 1 1 calc R
H31B H 0.4394 0.3445 0.3593 0.086 Uiso 1 1 calc R
H31C H 0.5064 0.4286 0.3486 0.086 Uiso 1 1 calc R
C32 C 0.5978(9) 0.2954(14) 0.3195(3) 0.048(4) Uani 1 1 d U
H32A H 0.6015 0.3685 0.3106 0.071 Uiso 1 1 calc R
H32B H 0.6114 0.2389 0.3053 0.071 Uiso 1 1 calc R
H32C H 0.6358 0.2910 0.3364 0.071 Uiso 1 1 calc R
C33 C 0.4151(10) 0.3877(15) 0.2957(4) 0.050(4) Uani 1 1 d U
H33 H 0.4276 0.4506 0.3074 0.059 Uiso 1 1 calc R
C34 C 0.3629(10) 0.3965(14) 0.2718(3) 0.049(4) Uani 1 1 d U
H34 H 0.3359 0.4647 0.2682 0.058 Uiso 1 1 calc R
C35 C 0.3481(11) 0.3108(15) 0.2531(4) 0.057(4) Uani 1 1 d U
H35 H 0.3148 0.3218 0.2359 0.068 Uiso 1 1 calc R
C36 C 0.3816(8) 0.2070(12) 0.2590(3) 0.033(3) Uani 1 1 d U
C37 C 0.3686(10) 0.1139(14) 0.2372(3) 0.047(4) Uani 1 1 d U
H37 H 0.3719 0.0424 0.2480 0.057 Uiso 1 1 calc R
C38 C 0.2874(10) 0.1185(16) 0.2203(4) 0.057(4) Uani 1 1 d U
H38A H 0.2442 0.1308 0.2337 0.085 Uiso 1 1 calc R
H38B H 0.2778 0.0486 0.2100 0.085 Uiso 1 1 calc R
H38C H 0.2878 0.1790 0.2062 0.085 Uiso 1 1 calc R
C39 C 0.4352(11) 0.1142(16) 0.2148(4) 0.061(5) Uani 1 1 d U
H39A H 0.4315 0.0465 0.2032 0.092 Uiso 1 1 calc R
H39B H 0.4885 0.1183 0.2250 0.092 Uiso 1 1 calc R
H39C H 0.4278 0.1782 0.2020 0.092 Uiso 1 1 calc R
C40 C -0.0667(7) 0.3092(10) 0.3315(2) 0.022(2) Uani 1 1 d U
C41 C -0.1372(8) 0.3912(13) 0.2916(3) 0.038(3) Uani 1 1 d U
H41A H -0.1379 0.3555 0.2723 0.046 Uiso 1 1 calc R
H41B H -0.1478 0.4710 0.2890 0.046 Uiso 1 1 calc R
C42 C -0.1979(8) 0.3389(13) 0.3106(3) 0.037(3) Uani 1 1 d U
H42A H -0.2343 0.3949 0.3186 0.044 Uiso 1 1 calc R
H42B H -0.2309 0.2829 0.2998 0.044 Uiso 1 1 calc R
C43 C 0.0130(8) 0.4249(11) 0.2991(3) 0.028(3) Uani 1 1 d U
C44 C 0.0459(7) 0.3938(10) 0.2729(3) 0.025(3) Uani 1 1 d U
C45 C 0.0109(8) 0.3019(11) 0.2532(3) 0.030(3) Uani 1 1 d U
H45 H -0.0300 0.2598 0.2640 0.036 Uiso 1 1 calc R
C46 C 0.0763(10) 0.2218(14) 0.2439(3) 0.046(4) Uani 1 1 d U
H46A H 0.1159 0.2618 0.2327 0.069 Uiso 1 1 calc R
H46B H 0.0513 0.1634 0.2318 0.069 Uiso 1 1 calc R
H46C H 0.1037 0.1891 0.2611 0.069 Uiso 1 1 calc R
C47 C -0.0320(9) 0.3548(12) 0.2262(3) 0.038(3) Uani 1 1 d U
H47A H -0.0719 0.4088 0.2323 0.057 Uiso 1 1 calc R
H47B H -0.0596 0.2975 0.2144 0.057 Uiso 1 1 calc R
H47C H 0.0081 0.3919 0.2146 0.057 Uiso 1 1 calc R
C48 C 0.1120(9) 0.4511(13) 0.2642(3) 0.042(3) Uani 1 1 d U
H48 H 0.1356 0.4308 0.2466 0.050 Uiso 1 1 calc R
C49 C 0.1453(10) 0.5374(14) 0.2804(4) 0.050(4) Uani 1 1 d U
H49 H 0.1916 0.5750 0.2740 0.060 Uiso 1 1 calc R
C50 C 0.1110(10) 0.5685(14) 0.3056(3) 0.046(4) Uani 1 1 d U
H50 H 0.1329 0.6293 0.3163 0.055 Uiso 1 1 calc R
C51 C 0.0448(8) 0.5122(12) 0.3156(3) 0.034(3) Uani 1 1 d U
C52 C 0.0057(9) 0.5527(12) 0.3431(3) 0.034(3) Uani 1 1 d U
H52 H -0.0110 0.4854 0.3538 0.041 Uiso 1 1 calc R
C53 C 0.0632(12) 0.6181(17) 0.3642(4) 0.065(5) Uani 1 1 d U
H53A H 0.0699 0.6930 0.3567 0.097 Uiso 1 1 calc R
H53B H 0.1160 0.5813 0.3658 0.097 Uiso 1 1 calc R
H53C H 0.0401 0.6214 0.3833 0.097 Uiso 1 1 calc R
C54 C -0.0703(11) 0.6182(16) 0.3366(4) 0.063(5) Uani 1 1 d U
H54A H -0.0575 0.6826 0.3248 0.094 Uiso 1 1 calc R
H54B H -0.0926 0.6427 0.3548 0.094 Uiso 1 1 calc R
H54C H -0.1101 0.5720 0.3258 0.094 Uiso 1 1 calc R
C55 C -0.1825(7) 0.2328(11) 0.3574(2) 0.025(3) Uani 1 1 d U
C56 C -0.2097(8) 0.2966(12) 0.3804(3) 0.035(3) Uani 1 1 d U
C57 C -0.1914(10) 0.4179(14) 0.3827(3) 0.046(4) Uani 1 1 d U
H57 H -0.1727 0.4428 0.3635 0.055 Uiso 1 1 calc R
C58 C -0.1236(11) 0.4408(15) 0.4053(4) 0.056(4) Uani 1 1 d U
H58A H -0.1372 0.4083 0.4239 0.084 Uiso 1 1 calc R
H58B H -0.1167 0.5206 0.4076 0.084 Uiso 1 1 calc R
H58C H -0.0731 0.4082 0.3989 0.084 Uiso 1 1 calc R
C59 C -0.2667(14) 0.487(2) 0.3895(5) 0.084(7) Uani 1 1 d U
H59A H -0.3128 0.4636 0.3768 0.125 Uiso 1 1 calc R
H59B H -0.2555 0.5651 0.3862 0.125 Uiso 1 1 calc R
H59C H -0.2796 0.4757 0.4099 0.125 Uiso 1 1 calc R
C60 C -0.2508(8) 0.2426(12) 0.4022(3) 0.037(3) Uani 1 1 d U
H60 H -0.2706 0.2840 0.4179 0.044 Uiso 1 1 calc R
C61 C -0.2627(9) 0.1316(13) 0.4012(3) 0.040(3) Uani 1 1 d U
H61 H -0.2906 0.0962 0.4162 0.048 Uiso 1 1 calc R
C62 C -0.2348(9) 0.0704(14) 0.3787(3) 0.042(3) Uani 1 1 d U
H62 H -0.2436 -0.0070 0.3785 0.050 Uiso 1 1 calc R
C63 C -0.1938(8) 0.1190(12) 0.3563(3) 0.032(3) Uani 1 1 d U
C64 C -0.1626(8) 0.0486(12) 0.3321(3) 0.034(3) Uani 1 1 d U
H64 H -0.1304 0.0968 0.3193 0.041 Uiso 1 1 calc R
C65 C -0.1086(10) -0.0414(15) 0.3438(4) 0.053(4) Uani 1 1 d U
H65A H -0.0635 -0.0091 0.3555 0.079 Uiso 1 1 calc R
H65B H -0.0872 -0.0831 0.3276 0.079 Uiso 1 1 calc R
H65C H -0.1395 -0.0909 0.3559 0.079 Uiso 1 1 calc R
C66 C -0.2341(11) -0.0004(16) 0.3134(4) 0.060(5) Uani 1 1 d U
H66A H -0.2694 -0.0422 0.3258 0.090 Uiso 1 1 calc R
H66B H -0.2131 -0.0495 0.2986 0.090 Uiso 1 1 calc R
H66C H -0.2651 0.0595 0.3038 0.090 Uiso 1 1 calc R
C67 C 0.2798(9) 0.2284(13) 0.4876(3) 0.037(3) Uani 1 1 d U
C68 C 0.3314(12) 0.2136(17) 0.5355(4) 0.063(5) Uani 1 1 d U
H68A H 0.3776 0.1620 0.5383 0.076 Uiso 1 1 calc R
H68B H 0.3050 0.2226 0.5542 0.076 Uiso 1 1 calc R
C69 C 0.3587(13) 0.3234(17) 0.5239(4) 0.067(5) Uani 1 1 d U
H69A H 0.3297 0.3857 0.5326 0.081 Uiso 1 1 calc R
H69B H 0.4179 0.3340 0.5271 0.081 Uiso 1 1 calc R
C70 C 0.2239(9) 0.0824(12) 0.5172(3) 0.035(3) Uani 1 1 d U
C71 C 0.2503(11) -0.0238(16) 0.5086(4) 0.054(4) Uani 1 1 d U
C72 C 0.3301(12) -0.0430(18) 0.4964(4) 0.068(5) Uani 1 1 d U
H72 H 0.3500 0.0300 0.4896 0.082 Uiso 1 1 calc R
C73 C 0.3908(16) -0.083(2) 0.5210(6) 0.101(8) Uani 1 1 d U
H73A H 0.3915 -0.0305 0.5371 0.152 Uiso 1 1 calc R
H73B H 0.4451 -0.0886 0.5135 0.152 Uiso 1 1 calc R
H73C H 0.3739 -0.1557 0.5278 0.152 Uiso 1 1 calc R
C74 C 0.3306(13) -0.1207(18) 0.4709(4) 0.070(5) Uani 1 1 d U
H74A H 0.3133 -0.1941 0.4770 0.105 Uiso 1 1 calc R
H74B H 0.3855 -0.1252 0.4639 0.105 Uiso 1 1 calc R
H74C H 0.2934 -0.0936 0.4554 0.105 Uiso 1 1 calc R
C75 C 0.1985(13) -0.1123(19) 0.5124(4) 0.070(5) Uani 1 1 d U
H75 H 0.2140 -0.1842 0.5066 0.084 Uiso 1 1 calc R
C76 C 0.1241(14) -0.0963(19) 0.5246(4) 0.075(6) Uani 1 1 d U
H76 H 0.0874 -0.1561 0.5260 0.090 Uiso 1 1 calc R
C77 C 0.1041(12) 0.0038(16) 0.5343(4) 0.061(5) Uani 1 1 d U
H77 H 0.0548 0.0109 0.5439 0.074 Uiso 1 1 calc R
C78 C 0.1508(9) 0.0978(13) 0.5312(3) 0.038(3) Uani 1 1 d U
C79 C 0.1261(10) 0.2053(14) 0.5438(3) 0.048(4) Uani 1 1 d U
H79 H 0.1627 0.2638 0.5366 0.058 Uiso 1 1 calc R
C80 C 0.0405(13) 0.237(2) 0.5356(5) 0.078(6) Uani 1 1 d U
H80A H 0.0356 0.2540 0.5148 0.116 Uiso 1 1 calc R
H80B H 0.0258 0.3027 0.5467 0.116 Uiso 1 1 calc R
H80C H 0.0041 0.1763 0.5400 0.116 Uiso 1 1 calc R
C81 C 0.1369(11) 0.2018(16) 0.5773(4) 0.058(5) Uani 1 1 d U
H81A H 0.0993 0.1478 0.5850 0.087 Uiso 1 1 calc R
H81B H 0.1255 0.2748 0.5853 0.087 Uiso 1 1 calc R
H81C H 0.1927 0.1806 0.5830 0.087 Uiso 1 1 calc R
C82 C 0.3421(10) 0.4024(14) 0.4733(3) 0.050(4) Uani 1 1 d U
C83 C 0.4142(10) 0.4211(15) 0.4588(3) 0.049(4) Uani 1 1 d U
C84 C 0.4825(10) 0.3352(15) 0.4613(4) 0.053(4) Uani 1 1 d U
H84 H 0.4618 0.2668 0.4705 0.063 Uiso 1 1 calc R
C85 C 0.5540(12) 0.3841(18) 0.4811(4) 0.072(6) Uani 1 1 d U
H85A H 0.5971 0.3289 0.4837 0.108 Uiso 1 1 calc R
H85B H 0.5340 0.4037 0.5001 0.108 Uiso 1 1 calc R
H85C H 0.5755 0.4500 0.4719 0.108 Uiso 1 1 calc R
C86 C 0.5174(11) 0.3056(16) 0.4321(4) 0.057(4) Uani 1 1 d U
H86A H 0.4736 0.2810 0.4186 0.085 Uiso 1 1 calc R
H86B H 0.5573 0.2464 0.4349 0.085 Uiso 1 1 calc R
H86C H 0.5436 0.3706 0.4241 0.085 Uiso 1 1 calc R
C87 C 0.4219(11) 0.5097(16) 0.4414(4) 0.057(4) Uani 1 1 d U
H87 H 0.4703 0.5218 0.4315 0.068 Uiso 1 1 calc R
C88 C 0.3593(12) 0.5805(17) 0.4384(4) 0.061(5) Uani 1 1 d U
H88 H 0.3640 0.6420 0.4258 0.073 Uiso 1 1 calc R
C89 C 0.2891(12) 0.5678(17) 0.4527(4) 0.065(5) Uani 1 1 d U
H89 H 0.2483 0.6227 0.4506 0.078 Uiso 1 1 calc R
C90 C 0.2757(9) 0.4748(13) 0.4707(3) 0.040(3) Uani 1 1 d U
C91 C 0.2009(11) 0.4681(17) 0.4877(4) 0.059(5) Uani 1 1 d U
H91 H 0.2013 0.3943 0.4974 0.071 Uiso 1 1 calc R
C92 C 0.2000(17) 0.558(2) 0.5124(6) 0.107(9) Uani 1 1 d U
H92A H 0.2063 0.6312 0.5039 0.161 Uiso 1 1 calc R
H92B H 0.2448 0.5440 0.5266 0.161 Uiso 1 1 calc R
H92C H 0.1485 0.5542 0.5220 0.161 Uiso 1 1 calc R
C93 C 0.1236(13) 0.4770(19) 0.4702(5) 0.078(6) Uani 1 1 d U
H93A H 0.1239 0.5443 0.4584 0.116 Uiso 1 1 calc R
H93B H 0.0784 0.4799 0.4832 0.116 Uiso 1 1 calc R
H93C H 0.1172 0.4128 0.4574 0.116 Uiso 1 1 calc R
N1 N 0.4680(6) -0.0673(8) 0.3166(2) 0.022(2) Uani 1 1 d U
N2 N 0.4609(6) 0.0892(9) 0.2935(2) 0.027(2) Uani 1 1 d U
N3 N -0.0594(6) 0.3718(9) 0.3079(2) 0.026(2) Uani 1 1 d U
N4 N -0.1464(6) 0.2873(9) 0.3340(2) 0.026(2) Uani 1 1 d U
N5 N 0.2741(8) 0.1751(11) 0.5129(2) 0.042(3) Uani 1 1 d U
N6 N 0.3350(9) 0.3096(12) 0.4925(3) 0.051(3) Uani 1 1 d U
O1 O 0.4169(6) 0.0912(9) 0.4449(2) 0.041(2) Uani 1 1 d U
O2 O 0.3184(6) 0.3699(9) 0.3898(2) 0.042(2) Uani 1 1 d U
O3 O 0.2698(6) -0.1321(9) 0.3962(2) 0.044(2) Uani 1 1 d U
O4 O 0.4700(5) 0.0962(8) 0.38075(18) 0.0289(19) Uani 1 1 d U
O5 O 0.2197(5) 0.0764(8) 0.28260(18) 0.0277(19) Uani 1 1 d U
O6 O 0.1282(6) -0.1171(9) 0.3514(2) 0.042(2) Uani 1 1 d U
O7 O 0.2195(6) 0.3706(9) 0.3348(2) 0.040(2) Uani 1 1 d U
O8 O 0.0246(5) 0.1071(8) 0.30224(18) 0.031(2) Uani 1 1 d U
O9 O -0.0627(6) 0.1765(9) 0.4125(2) 0.043(2) Uani 1 1 d U
O10 O 0.0983(7) -0.0840(9) 0.4144(2) 0.050(3) Uani 1 1 d U
O11 O 0.1464(7) 0.4144(9) 0.3967(2) 0.046(3) Uani 1 1 d U
O12 O 0.0704(6) 0.1935(10) 0.4662(2) 0.045(2) Uani 1 1 d U

loop_
_atom_site_aniso_label
_atom_site_aniso_U_11
_atom_site_aniso_U_22
_atom_site_aniso_U_33
_atom_site_aniso_U_23
_atom_site_aniso_U_13
_atom_site_aniso_U_12
Os1 0.0197(2) 0.0308(3) 0.01086(19) 0.00063(18) 0.00094(15) -0.0086(2)
Os2 0.0180(2) 0.0217(2) 0.01074(18) -0.00001(16) 0.00159(15) -0.00140(18)
Os3 0.0229(2) 0.0272(3) 0.00965(18) 0.00054(17) 0.00262(15) -0.00218(19)
Pd1 0.0191(4) 0.0199(5) 0.0114(4) 0.0014(3) 0.0001(3) -0.0027(3)
Pd2 0.0217(4) 0.0215(5) 0.0112(4) 0.0012(3) 0.0020(3) -0.0011(4)
Pd3 0.0261(5) 0.0393(6) 0.0103(4) -0.0026(4) 0.0013(3) -0.0151(4)
C1 0.033(5) 0.041(5) 0.035(5) 0.000(4) 0.000(4) -0.006(4)
C2 0.028(4) 0.032(5) 0.025(4) -0.003(4) 0.008(4) 0.001(4)
C3 0.026(4) 0.026(5) 0.026(4) 0.005(4) -0.003(4) 0.002(4)
C4 0.022(4) 0.025(4) 0.021(4) 0.004(3) 0.001(3) 0.001(4)
C5 0.020(4) 0.027(4) 0.023(4) 0.002(4) -0.001(3) 0.003(4)
C6 0.026(4) 0.025(4) 0.024(4) -0.001(4) 0.002(3) 0.000(4)
C7 0.027(4) 0.025(4) 0.023(4) 0.003(4) 0.003(3) -0.002(4)
C8 0.027(4) 0.024(4) 0.015(4) 0.000(3) 0.005(3) 0.004(4)
C9 0.040(5) 0.040(5) 0.032(5) 0.002(4) 0.006(4) -0.001(4)
C10 0.034(5) 0.033(5) 0.024(4) 0.000(4) 0.013(4) -0.002(4)
C11 0.033(5) 0.036(5) 0.026(4) -0.003(4) 0.007(4) 0.000(4)
C12 0.036(5) 0.046(5) 0.029(4) -0.003(4) 0.009(4) 0.003(4)
C13 0.019(4) 0.021(4) 0.016(4) 0.001(3) 0.001(3) 0.001(3)
C14 0.032(5) 0.032(5) 0.037(5) 0.006(4) 0.008(4) 0.003(4)
C15 0.053(6) 0.057(6) 0.064(6) 0.006(4) 0.011(4) 0.003(4)
C16 0.027(4) 0.023(4) 0.023(4) -0.002(4) 0.004(3) 0.000(4)
C17 0.036(5) 0.028(5) 0.028(4) 0.003(4) 0.002(4) 0.003(4)
C18 0.050(5) 0.041(5) 0.044(5) 0.002(4) -0.008(4) 0.001(4)
C19 0.078(7) 0.067(7) 0.063(6) -0.006(5) -0.009(5) -0.004(5)
C20 0.069(7) 0.067(7) 0.075(7) 0.004(5) -0.007(5) 0.002(5)
C21 0.045(5) 0.036(5) 0.032(5) 0.004(4) 0.006(4) 0.006(4)
C22 0.050(5) 0.041(5) 0.045(5) 0.003(4) 0.010(4) -0.001(4)
C23 0.032(5) 0.037(5) 0.029(4) -0.006(4) 0.011(4) 0.000(4)
C24 0.026(4) 0.026(4) 0.024(4) -0.003(4) 0.003(3) 0.001(4)
C25 0.030(4) 0.029(5) 0.030(4) -0.005(4) 0.000(4) 0.001(4)
C26 0.044(5) 0.049(6) 0.051(5) -0.004(4) 0.000(4) 0.001(4)
C27 0.051(6) 0.055(6) 0.046(5) -0.002(4) 0.002(4) 0.009(4)
C28 0.024(4) 0.030(5) 0.031(4) 0.010(4) 0.007(4) 0.003(4)
C29 0.032(5) 0.038(5) 0.042(5) 0.008(4) 0.014(4) 0.003(4)
C30 0.041(5) 0.039(5) 0.040(5) 0.005(4) 0.010(4) -0.004(4)
C31 0.058(6) 0.056(6) 0.059(6) -0.001(4) 0.010(4) -0.004(4)
C32 0.046(5) 0.050(6) 0.047(5) 0.006(4) 0.006(4) -0.002(4)
C33 0.048(5) 0.051(6) 0.051(5) 0.003(4) 0.013(4) 0.004(4)
C34 0.046(5) 0.049(6) 0.051(5) 0.009(4) 0.009(4) 0.007(4)
C35 0.056(6) 0.057(6) 0.058(6) 0.009(4) 0.006(4) 0.003(4)
C36 0.025(4) 0.036(5) 0.038(5) 0.011(4) 0.004(4) 0.001(4)
C37 0.047(5) 0.045(5) 0.050(5) 0.006(4) 0.000(4) -0.004(4)
C38 0.052(6) 0.067(6) 0.053(6) 0.008(4) 0.005(4) -0.002(4)
C39 0.057(6) 0.059(6) 0.067(6) -0.007(5) 0.002(4) 0.000(5)
C40 0.025(4) 0.024(4) 0.017(4) -0.001(3) 0.004(3) 0.000(4)
C41 0.036(5) 0.044(5) 0.035(5) 0.005(4) 0.002(4) 0.002(4)
C42 0.035(5) 0.040(5) 0.036(5) 0.006(4) 0.000(4) 0.003(4)
C43 0.029(4) 0.027(4) 0.028(4) 0.001(4) 0.002(4) 0.001(4)
C44 0.025(4) 0.024(4) 0.026(4) 0.006(4) 0.004(3) 0.002(4)
C45 0.035(5) 0.028(5) 0.027(4) 0.003(4) 0.005(4) 0.002(4)
C46 0.050(5) 0.048(5) 0.041(5) 0.002(4) 0.005(4) 0.008(4)
C47 0.041(5) 0.038(5) 0.036(5) 0.004(4) 0.003(4) 0.000(4)
C48 0.042(5) 0.043(5) 0.041(5) 0.003(4) 0.011(4) -0.001(4)
C49 0.046(5) 0.050(6) 0.054(5) 0.006(4) 0.004(4) -0.007(4)
C50 0.047(5) 0.042(5) 0.048(5) 0.003(4) -0.001(4) -0.002(4)
C51 0.036(5) 0.032(5) 0.033(4) 0.008(4) 0.000(4) 0.002(4)
C52 0.045(5) 0.030(5) 0.027(4) -0.001(4) 0.000(4) 0.003(4)
C53 0.073(6) 0.060(6) 0.061(6) -0.003(5) -0.001(5) -0.003(5)
C54 0.069(6) 0.061(6) 0.058(6) 0.000(4) 0.009(4) 0.006(5)
C55 0.022(4) 0.029(4) 0.023(4) 0.005(4) 0.002(3) 0.003(4)
C56 0.035(5) 0.038(5) 0.034(5) 0.001(4) 0.003(4) -0.001(4)
C57 0.047(5) 0.046(5) 0.045(5) 0.000(4) 0.008(4) 0.003(4)
C58 0.058(6) 0.056(6) 0.053(6) -0.005(4) 0.003(4) -0.002(4)
C59 0.083(8) 0.082(8) 0.086(8) -0.002(5) 0.007(5) 0.003(5)
C60 0.038(5) 0.040(5) 0.033(5) -0.002(4) 0.009(4) -0.001(4)
C61 0.040(5) 0.044(5) 0.038(5) 0.001(4) 0.008(4) -0.004(4)
C62 0.043(5) 0.043(5) 0.041(5) -0.002(4) 0.008(4) -0.006(4)
C63 0.030(4) 0.034(5) 0.031(4) -0.001(4) 0.004(4) 0.001(4)
C64 0.036(5) 0.034(5) 0.033(4) -0.002(4) 0.008(4) -0.004(4)
C65 0.055(6) 0.052(6) 0.052(6) -0.002(4) 0.012(4) 0.002(4)
C66 0.060(6) 0.064(6) 0.057(6) -0.007(4) 0.006(4) -0.007(5)
C67 0.039(5) 0.041(5) 0.030(4) 0.002(4) 0.002(4) -0.010(4)
C68 0.065(6) 0.068(6) 0.057(6) 0.002(5) 0.001(4) -0.007(5)
C69 0.070(6) 0.069(7) 0.062(6) 0.001(5) -0.002(5) -0.012(5)
C70 0.037(5) 0.041(5) 0.028(4) 0.003(4) -0.001(4) -0.007(4)
C71 0.056(6) 0.060(6) 0.045(5) 0.001(4) 0.003(4) -0.003(4)
C72 0.072(7) 0.072(7) 0.061(6) 0.002(5) 0.000(5) 0.000(5)
C73 0.102(9) 0.104(9) 0.098(9) 0.001(5) 0.003(5) 0.003(5)
C74 0.074(7) 0.071(7) 0.066(7) 0.006(5) 0.002(5) -0.001(5)
C75 0.075(7) 0.069(7) 0.065(6) 0.001(5) 0.005(5) -0.002(5)
C76 0.078(7) 0.075(7) 0.072(7) 0.001(5) 0.007(5) -0.008(5)
C77 0.064(6) 0.064(6) 0.057(6) 0.002(4) 0.008(4) -0.006(5)
C78 0.038(5) 0.042(5) 0.034(5) 0.007(4) 0.002(4) -0.008(4)
C79 0.050(5) 0.052(6) 0.042(5) 0.005(4) 0.002(4) -0.006(4)
C80 0.078(7) 0.083(7) 0.072(7) 0.000(5) 0.006(5) 0.001(5)
C81 0.061(6) 0.060(6) 0.053(6) 0.002(4) 0.000(4) -0.001(4)
C82 0.055(6) 0.048(6) 0.046(5) -0.003(4) 0.000(4) -0.009(4)
C83 0.052(5) 0.052(6) 0.043(5) 0.000(4) 0.000(4) -0.013(4)
C84 0.055(6) 0.053(6) 0.049(5) -0.002(4) 0.000(4) -0.010(4)
C85 0.072(7) 0.074(7) 0.069(7) -0.001(5) 0.002(5) -0.006(5)
C86 0.055(6) 0.060(6) 0.055(6) 0.001(4) 0.001(4) -0.007(4)
C87 0.057(6) 0.060(6) 0.053(6) 0.005(4) 0.002(4) -0.015(4)
C88 0.068(6) 0.058(6) 0.057(6) -0.003(4) 0.007(4) -0.013(5)
C89 0.066(6) 0.063(6) 0.064(6) -0.003(5) 0.001(5) -0.004(5)
C90 0.044(5) 0.042(5) 0.035(5) -0.001(4) 0.004(4) -0.006(4)
C91 0.063(6) 0.059(6) 0.057(6) -0.003(4) 0.005(4) -0.004(5)
C92 0.110(10) 0.108(10) 0.105(10) -0.005(5) 0.007(5) -0.004(5)
C93 0.079(7) 0.077(7) 0.076(7) -0.005(5) 0.001(5) 0.005(5)
N1 0.022(4) 0.021(4) 0.023(4) 0.005(3) 0.002(3) 0.002(3)
N2 0.021(4) 0.028(4) 0.032(4) 0.007(3) 0.007(3) 0.003(3)
N3 0.022(4) 0.032(4) 0.024(4) 0.000(3) 0.003(3) 0.002(3)
N4 0.023(4) 0.033(4) 0.021(4) 0.005(3) 0.002(3) 0.002(3)
N5 0.045(5) 0.053(5) 0.029(4) 0.000(4) -0.001(4) -0.013(4)
N6 0.056(5) 0.055(5) 0.042(5) 0.002(4) 0.001(4) -0.014(4)
O1 0.033(4) 0.058(5) 0.033(4) -0.003(3) 0.002(3) -0.003(4)
O2 0.042(4) 0.041(4) 0.043(4) -0.009(3) 0.008(3) -0.001(4)
O3 0.045(4) 0.037(4) 0.049(4) 0.006(4) -0.005(3) -0.003(4)
O4 0.026(4) 0.034(4) 0.026(3) -0.005(3) -0.003(3) 0.002(3)
O5 0.018(3) 0.039(4) 0.026(3) -0.003(3) 0.002(3) 0.005(3)
O6 0.051(4) 0.034(4) 0.040(4) -0.001(3) -0.002(3) -0.009(4)
O7 0.043(4) 0.037(4) 0.041(4) 0.007(3) 0.003(3) -0.005(4)
O8 0.037(4) 0.032(4) 0.023(3) -0.002(3) -0.004(3) 0.001(3)
O9 0.038(4) 0.055(4) 0.034(4) 0.014(3) 0.005(3) 0.011(4)
O10 0.055(4) 0.043(4) 0.052(4) 0.006(4) 0.018(4) -0.006(4)
O11 0.050(4) 0.040(4) 0.049(4) 0.005(4) 0.007(4) -0.003(4)
O12 0.026(4) 0.069(5) 0.041(4) -0.017(4) 0.007(3) 0.001(4)

loop_
_atom_type_symbol
_atom_type_description
_atom_type_scat_dispersion_real
_atom_type_scat_dispersion_imag
_atom_type_scat_source
C C 0.0033 0.0016 'International Tables Vol C Tables 4.2.6.8 and 6.1.1.4'
H H 0.0000 0.0000 'International Tables Vol C Tables 4.2.6.8 and 6.1.1.4'
N N 0.0061 0.0033 'International Tables Vol C Tables 4.2.6.8 and 6.1.1.4'
O O 0.0106 0.0060 'International Tables Vol C Tables 4.2.6.8 and 6.1.1.4'
Pd Pd -0.9988 1.0072 'International Tables Vol C Tables 4.2.6.8 and 6.1.1.4'
Os Os -1.2165 7.6030 'International Tables Vol C Tables 4.2.6.8 and 6.1.1.4'

loop_
_geom_angle_atom_site_label_1
_geom_angle_atom_site_label_2
_geom_angle_atom_site_label_3
_geom_angle
C1 Os1 C2 94.1(6)
C1 Os1 C3 89.1(6)
C2 Os1 C3 176.7(5)
C1 Os1 C4 82.5(5)
C2 Os1 C4 90.3(5)
C3 Os1 C4 89.5(5)
C1 Os1 Pd1 127.1(4)
C2 Os1 Pd1 95.4(3)
C3 Os1 Pd1 82.1(4)
C4 Os1 Pd1 45.6(3)
C1 Os1 Pd3 59.1(4)
C2 Os1 Pd3 81.3(3)
C3 Os1 Pd3 101.0(4)
C4 Os1 Pd3 139.7(3)
Pd1 Os1 Pd3 173.34(3)
C1 Os1 Os3 114.9(4)
C2 Os1 Os3 87.6(4)
C3 Os1 Os3 91.6(4)
C4 Os1 Os3 162.5(3)
Pd1 Os1 Os3 117.33(2)
Pd3 Os1 Os3 56.98(2)
C1 Os1 Os2 173.6(4)
C2 Os1 Os2 89.8(4)
C3 Os1 Os2 87.1(3)
C4 Os1 Os2 102.6(3)
Pd1 Os1 Os2 57.36(2)
Pd3 Os1 Os2 116.63(3)
Os3 Os1 Os2 60.079(15)
C5 Os2 C6 91.2(5)
C5 Os2 C7 90.0(5)
C6 Os2 C7 178.6(5)
C5 Os2 C8 86.4(5)
C6 Os2 C8 87.1(5)
C7 Os2 C8 93.8(5)
C5 Os2 Pd1 59.1(3)
C6 Os2 Pd1 91.4(4)
C7 Os2 Pd1 88.5(4)
C8 Os2 Pd1 145.4(3)
C5 Os2 Pd2 127.4(3)
C6 Os2 Pd2 102.2(4)
C7 Os2 Pd2 77.8(4)
C8 Os2 Pd2 44.7(3)
Pd1 Os2 Pd2 164.39(3)
C5 Os2 Os1 116.0(3)
C6 Os2 Os1 90.8(4)
C7 Os2 Os1 87.9(4)
C8 Os2 Os1 157.5(3)
Pd1 Os2 Os1 56.93(2)
Pd2 Os2 Os1 114.50(2)
C5 Os2 Os3 174.9(4)
C6 Os2 Os3 86.0(3)
C7 Os2 Os3 92.8(3)
C8 Os2 Os3 97.7(3)
Pd1 Os2 Os3 116.68(2)
Pd2 Os2 Os3 57.56(2)
Os1 Os2 Os3 59.861(16)
C10 Os3 C11 176.6(6)
C10 Os3 C9 87.6(6)
C11 Os3 C9 95.2(6)
C10 Os3 C12 87.1(6)
C11 Os3 C12 91.2(6)
C9 Os3 C12 84.8(6)
C10 Os3 Pd3 92.1(4)
C11 Os3 Pd3 84.7(4)
C9 Os3 Pd3 129.0(4)
C12 Os3 Pd3 44.3(4)
C10 Os3 Pd2 111.6(4)
C11 Os3 Pd2 71.5(4)
C9 Os3 Pd2 61.3(4)
C12 Os3 Pd2 139.1(4)
Pd3 Os3 Pd2 155.44(3)
C10 Os3 Os1 87.0(4)
C11 Os3 Os1 90.4(4)
C9 Os3 Os1 171.7(4)
C12 Os3 Os1 101.2(4)
Pd3 Os3 Os1 57.50(2)
Pd2 Os3 Os1 115.29(2)
C10 Os3 Os2 91.4(3)
C11 Os3 Os2 89.2(4)
C9 Os3 Os2 113.9(4)
C12 Os3 Os2 161.2(4)
Pd3 Os3 Os2 117.13(3)
Pd2 Os3 Os2 58.20(2)
Os1 Os3 Os2 60.060(14)
C4 Pd1 C13 97.2(5)
C4 Pd1 C5 156.6(4)
C13 Pd1 C5 105.3(4)
C4 Pd1 Os1 49.4(3)
C13 Pd1 Os1 146.2(3)
C5 Pd1 Os1 108.5(3)
C4 Pd1 Os2 114.7(3)
C13 Pd1 Os2 148.1(3)
C5 Pd1 Os2 42.8(3)
Os1 Pd1 Os2 65.70(2)
C8 Pd2 C40 96.1(5)
C8 Pd2 C9 128.5(5)
C40 Pd2 C9 116.1(5)
C8 Pd2 Os3 106.4(3)
C40 Pd2 Os3 156.4(3)
C9 Pd2 Os3 42.9(3)
C8 Pd2 Os2 47.4(3)
C40 Pd2 Os2 139.3(3)
C9 Pd2 Os2 102.9(3)
Os3 Pd2 Os2 64.24(2)
C12 Pd3 C67 105.5(6)
C12 Pd3 C1 152.2(6)
C67 Pd3 C1 97.5(5)
C12 Pd3 Os3 50.6(4)
C67 Pd3 Os3 154.6(4)
C1 Pd3 Os3 108.0(3)
C12 Pd3 Os1 115.3(4)
C67 Pd3 Os1 139.2(4)
C1 Pd3 Os1 43.4(3)
Os3 Pd3 Os1 65.52(2)
O1 C1 Os1 159.4(12)
O1 C1 Pd3 123.2(10)
Os1 C1 Pd3 77.4(5)
O2 C2 Os1 176.4(13)
O3 C3 Os1 175.4(12)
O4 C4 Pd1 134.9(9)
O4 C4 Os1 140.1(9)
Pd1 C4 Os1 84.9(4)
O5 C5 Os2 161.4(10)
O5 C5 Pd1 120.5(8)
Os2 C5 Pd1 78.1(4)
O6 C6 Os2 173.9(11)
O7 C7 Os2 177.4(11)
O8 C8 Pd2 129.2(9)
O8 C8 Os2 142.3(9)
Pd2 C8 Os2 87.9(4)
O9 C9 Os3 165.6(12)
O9 C9 Pd2 118.5(11)
Os3 C9 Pd2 75.8(4)
O10 C10 Os3 177.2(12)
O11 C11 Os3 176.3(12)
O12 C12 Pd3 139.8(11)
O12 C12 Os3 135.0(11)
Pd3 C12 Os3 85.1(5)
N1 C13 N2 108.1(10)
N1 C13 Pd1 124.6(8)
N2 C13 Pd1 126.5(9)
N1 C14 C15 102.5(11)
N2 C15 C14 103.3(12)
C24 C16 C17 122.6(12)
C24 C16 N1 119.1(11)
C17 C16 N1 118.2(11)
C16 C17 C21 117.0(12)
C16 C17 C18 124.5(12)
C21 C17 C18 118.5(12)
C17 C18 C19 111.9(14)
C17 C18 C20 110.1(14)
C19 C18 C20 112.3(15)
C22 C21 C17 121.0(13)
C23 C22 C21 120.5(15)
C22 C23 C24 120.3(13)
C16 C24 C23 118.5(12)
C16 C24 C25 122.2(11)
C23 C24 C25 119.2(11)
C27 C25 C26 108.7(12)
C27 C25 C24 112.7(12)
C26 C25 C24 112.0(11)
C29 C28 C36 122.6(13)
C29 C28 N2 117.7(11)
C36 C28 N2 119.6(12)
C28 C29 C33 117.5(14)
C28 C29 C30 123.5(13)
C33 C29 C30 118.7(14)
C31 C30 C32 109.3(13)
C31 C30 C29 115.7(13)
C32 C30 C29 111.0(12)
C34 C33 C29 119.6(16)
C35 C34 C33 122.4(17)
C34 C35 C36 120.3(17)
C35 C36 C28 117.3(14)
C35 C36 C37 119.8(14)
C28 C36 C37 122.7(13)
C36 C37 C38 113.9(14)
C36 C37 C39 110.9(13)
C38 C37 C39 107.3(14)
N3 C40 N4 107.9(10)
N3 C40 Pd2 125.0(8)
N4 C40 Pd2 125.9(8)
N3 C41 C42 103.0(11)
N4 C42 C41 103.1(11)
C51 C43 C44 121.5(12)
C51 C43 N3 119.1(11)
C44 C43 N3 119.2(11)
C48 C44 C43 117.7(12)
C48 C44 C45 118.5(11)
C43 C44 C45 123.8(11)
C46 C45 C44 112.1(11)
C46 C45 C47 109.9(11)
C44 C45 C47 108.8(11)
C44 C48 C49 121.8(14)
C50 C49 C48 119.7(15)
C49 C50 C51 120.7(16)
C50 C51 C43 118.5(13)
C50 C51 C52 119.3(13)
C43 C51 C52 122.1(12)
C54 C52 C51 112.6(12)
C54 C52 C53 109.7(14)
C51 C52 C53 114.4(13)
C63 C55 C56 121.7(12)
C63 C55 N4 119.6(11)
C56 C55 N4 118.7(12)
C60 C56 C55 118.0(13)
C60 C56 C57 120.6(13)
C55 C56 C57 121.3(13)
C56 C57 C58 111.5(14)
C56 C57 C59 112.5(15)
C58 C57 C59 109.8(15)
C61 C60 C56 120.8(13)
C60 C61 C62 120.5(14)
C61 C62 C63 121.7(15)
C55 C63 C62 117.4(12)
C55 C63 C64 122.4(12)
C62 C63 C64 120.2(13)
C65 C64 C63 111.3(12)
C65 C64 C66 110.4(14)
C63 C64 C66 110.4(12)
N5 C67 N6 106.3(12)
N5 C67 Pd3 128.8(11)
N6 C67 Pd3 123.8(10)
N5 C68 C69 103.0(15)
N6 C69 C68 100.1(15)
C78 C70 N5 118.8(14)
C78 C70 C71 121.9(14)
N5 C70 C71 119.3(13)
C75 C71 C70 117.8(16)
C75 C71 C72 119.5(18)
C70 C71 C72 122.7(17)
C71 C72 C74 115.8(18)
C71 C72 C73 109.0(17)
C74 C72 C73 110.1(19)
C71 C75 C76 120(2)
C77 C76 C75 120(2)
C76 C77 C78 124.2(19)
C77 C78 C70 115.6(15)
C77 C78 C79 120.9(14)
C70 C78 C79 123.3(13)
C78 C79 C80 113.6(15)
C78 C79 C81 110.3(14)
C80 C79 C81 108.7(15)
C90 C82 C83 122.1(16)
C90 C82 N6 117.1(15)
C83 C82 N6 120.8(16)
C87 C83 C82 121.0(17)
C87 C83 C84 119.6(16)
C82 C83 C84 119.2(15)
C86 C84 C83 113.5(14)
C86 C84 C85 107.1(14)
C83 C84 C85 108.5(15)
C88 C87 C83 118.3(18)
C87 C88 C89 122.9(19)
C88 C89 C90 121.9(19)
C82 C90 C89 113.7(15)
C82 C90 C91 125.5(15)
C89 C90 C91 120.3(16)
C93 C91 C90 115.1(16)
C93 C91 C92 107.8(18)
C90 C91 C92 112.1(17)
C13 N1 C16 124.4(10)
C13 N1 C14 112.1(10)
C16 N1 C14 119.1(10)
C13 N2 C28 123.5(10)
C13 N2 C15 111.7(11)
C28 N2 C15 124.6(11)
C40 N3 C43 126.5(10)
C40 N3 C41 113.1(10)
C43 N3 C41 120.2(10)
C40 N4 C55 127.0(10)
C40 N4 C42 112.6(10)
C55 N4 C42 120.1(10)
C67 N5 C70 124.8(12)
C67 N5 C68 113.5(13)
C70 N5 C68 121.4(12)
C67 N6 C82 122.6(13)
C67 N6 C69 112.8(13)
C82 N6 C69 119.0(14)

loop_
_geom_bond_atom_site_label_1
_geom_bond_atom_site_label_2
_geom_bond_distance
Os1 C1 1.928(14)
Os1 C2 1.932(14)
Os1 C3 1.946(13)
Os1 C4 2.077(12)
Os1 Pd1 2.7227(9)
Os1 Pd3 2.7383(10)
Os1 Os3 2.9551(7)
Os1 Os2 2.9611(6)
Os2 C5 1.900(11)
Os2 C6 1.933(13)
Os2 C7 1.949(13)
Os2 C8 2.060(12)
Os2 Pd1 2.7358(10)
Os2 Pd2 2.7950(10)
Os2 Os3 2.9617(6)
Os3 C10 1.922(14)
Os3 C11 1.942(15)
Os3 C9 1.948(15)
Os3 C12 2.110(13)
Os3 Pd3 2.7224(10)
Os3 Pd2 2.7755(9)
Pd1 C4 1.953(12)
Pd1 C13 2.061(11)
Pd1 C5 2.398(11)
Pd2 C8 1.967(11)
Pd2 C40 2.068(12)
Pd2 C9 2.511(13)
Pd3 C12 1.908(14)
Pd3 C67 2.058(14)
Pd3 C1 2.408(14)
C1 O1 1.176(16)
C2 O2 1.128(16)
C3 O3 1.150(16)
C4 O4 1.159(14)
C5 O5 1.166(14)
C6 O6 1.138(15)
C7 O7 1.146(15)
C8 O8 1.163(14)
C9 O9 1.126(16)
C10 O10 1.155(16)
C11 O11 1.143(17)
C12 O12 1.177(15)
C13 N1 1.345(15)
C13 N2 1.345(14)
C14 N1 1.479(15)
C14 C15 1.49(2)
C15 N2 1.476(19)
C16 C24 1.389(17)
C16 C17 1.395(17)
C16 N1 1.444(15)
C17 C21 1.410(19)
C17 C18 1.52(2)
C18 C19 1.54(2)
C18 C20 1.54(2)
C21 C22 1.39(2)
C22 C23 1.36(2)
C23 C24 1.408(18)
C24 C25 1.514(17)
C25 C27 1.498(19)
C25 C26 1.502(19)
C28 C29 1.38(2)
C28 C36 1.426(18)
C28 N2 1.429(16)
C29 C33 1.43(2)
C29 C30 1.53(2)
C30 C31 1.51(2)
C30 C32 1.52(2)
C33 C34 1.37(2)
C34 C35 1.37(2)
C35 C36 1.40(2)
C36 C37 1.52(2)
C37 C38 1.52(2)
C37 C39 1.54(2)
C40 N3 1.338(15)
C40 N4 1.354(15)
C41 N3 1.476(17)
C41 C42 1.505(19)
C42 N4 1.479(16)
C43 C51 1.392(19)
C43 C44 1.398(17)
C43 N3 1.433(16)
C44 C48 1.371(18)
C44 C45 1.535(18)
C45 C46 1.531(19)
C45 C47 1.542(18)
C48 C49 1.38(2)
C49 C50 1.37(2)
C50 C51 1.39(2)
C51 C52 1.534(18)
C52 C54 1.50(2)
C52 C53 1.54(2)
C55 C63 1.394(19)
C55 C56 1.407(18)
C55 N4 1.420(15)
C56 C60 1.402(19)
C56 C57 1.50(2)
C57 C58 1.52(2)
C57 C59 1.54(3)
C60 C61 1.36(2)
C61 C62 1.37(2)
C62 C63 1.396(19)
C63 C64 1.515(18)
C64 C65 1.49(2)
C64 C66 1.55(2)
C67 N5 1.340(17)
C67 N6 1.354(19)
C68 N5 1.45(2)
C68 C69 1.51(3)
C69 N6 1.49(2)
C70 C78 1.408(19)
C70 N5 1.417(18)
C70 C71 1.42(2)
C71 C75 1.39(3)
C71 C72 1.48(3)
C72 C74 1.50(3)
C72 C73 1.56(3)
C75 C76 1.39(3)
C76 C77 1.34(3)
C77 C78 1.39(2)
C78 C79 1.49(2)
C79 C80 1.50(3)
C79 C81 1.55(2)
C82 C90 1.41(2)
C82 C83 1.41(2)
C82 N6 1.44(2)
C83 C87 1.35(2)
C83 C84 1.54(2)
C84 C86 1.53(2)
C84 C85 1.57(2)
C87 C88 1.35(3)
C88 C89 1.37(3)
C89 C90 1.42(2)
C90 C91 1.50(2)
C91 C93 1.48(3)
C91 C92 1.58(3)
